data_4134467
loop_
_publ_author_name
'Xu, Bin'
'Troian-Gautier, Ludovic'
'Dykstra, Ryan'
'Martin, Robert T.'
'Gutierrez, Osvaldo'
'Tambar, Uttam K.'

_publ_section_title
;
 Photocatalyzed Diastereoselective Isomerization of Cinnamyl Chlorides to
 Cyclopropanes.
;
_journal_issue 13
_journal_name_full 'Journal of the American Chemical Society'
_journal_page_first 6206
_journal_page_last 6215
_journal_paper_doi 10.1021/jacs.0c00147
_journal_volume 142
_journal_year 2020
_chemical_absolute_configuration unk
_chemical_formula_moiety 'C19 H21 N O'
_chemical_formula_sum 'C19 H21 N O'
_chemical_formula_weight 279.37
_space_group_crystal_system monoclinic
_space_group_IT_number 4
_space_group_name_Hall 'P 2yb'
_space_group_name_H-M_alt 'P 1 21 1'
_atom_sites_solution_hydrogens geom
_audit_creation_date 2019-08-29
_audit_creation_method
;
Olex2 1.2
(compiled 2018.05.29 svn.r3508 for OlexSys, GUI svn.r5506)
;
_cell_angle_alpha 90
_cell_angle_beta 96.162(10)
_cell_angle_gamma 90
_cell_formula_units_Z 2
_cell_length_a 6.2036(9)
_cell_length_b 8.1137(11)
_cell_length_c 15.041(3)
_cell_measurement_reflns_used 2465
_cell_measurement_temperature 100(2)
_cell_measurement_theta_max 26.0
_cell_measurement_theta_min 2.72
_cell_volume 752.7(2)
_computing_cell_refinement 'Apex II release 2010, Bruker AXS, Inc.'
_computing_data_collection 'Apex II release 2010, Bruker AXS, Inc.'
_computing_data_reduction 'Apex II release 2010, Bruker AXS, Inc.'
_computing_molecular_graphics 'XP SHELXTL/PC, Siemens Analytical'
_computing_publication_material 'SHELXL-2016/6, Sheldrick, G. M.'
_computing_structure_refinement 'Shelxl-2016/6, Sheldrick, G. M.'
_computing_structure_solution
;

Sheldrick, G. M. (2015).  SHELXT.  Acta Cryst. A71, 3-8.

;
_diffrn_ambient_temperature 100.15
_diffrn_measured_fraction_theta_full 0.997
_diffrn_measured_fraction_theta_max 0.995
_diffrn_measurement_device_type 'Nonius Kappa CCD with a Bruker Apex II detector'
_diffrn_measurement_method \w-scans
_diffrn_radiation_type MoK\a
_diffrn_radiation_wavelength 0.71073
_diffrn_reflns_av_unetI/netI 0.0462
_diffrn_reflns_Laue_measured_fraction_full 0.997
_diffrn_reflns_Laue_measured_fraction_max 0.995
_diffrn_reflns_limit_h_max 7
_diffrn_reflns_limit_h_min -7
_diffrn_reflns_limit_k_max 9
_diffrn_reflns_limit_k_min 0
_diffrn_reflns_limit_l_max 18
_diffrn_reflns_limit_l_min 0
_diffrn_reflns_number 1579
_diffrn_reflns_point_group_measured_fraction_full 0.537
_diffrn_reflns_point_group_measured_fraction_max 0.535
_diffrn_reflns_theta_full 25.242
_diffrn_reflns_theta_max 25.963
_diffrn_reflns_theta_min 2.856
_exptl_absorpt_coefficient_mu 0.075
_exptl_absorpt_correction_T_max 1.00
_exptl_absorpt_correction_T_min 0.841
_exptl_absorpt_correction_type multi-scan
_exptl_absorpt_process_details
;
 TWINABS-2012/1 (Bruker,2012) was used for absorption correction.

Final HKLF 4 output contains 12644 reflections, Rint = 0.0566
 (4374 with I > 3sig(I), Rint = 0.0423)
;
_exptl_crystal_colour colorless
_exptl_crystal_density_diffrn 1.233
_exptl_crystal_description prism
_exptl_crystal_F_000 300
_exptl_crystal_size_max 0.32
_exptl_crystal_size_mid 0.21
_exptl_crystal_size_min 0.098
_refine_diff_density_max 0.128
_refine_diff_density_min -0.134
_refine_diff_density_rms 0.034
_refine_ls_abs_structure_details
;
No quotients, so Flack parameter determined by classical intensity fit
;
_refine_ls_abs_structure_Flack -1(2)
_refine_ls_extinction_method none
_refine_ls_goodness_of_fit_ref 1.037
_refine_ls_hydrogen_treatment constr
_refine_ls_matrix_type full
_refine_ls_number_parameters 191
_refine_ls_number_reflns 1579
_refine_ls_number_restraints 1
_refine_ls_restrained_S_all 1.037
_refine_ls_R_factor_all 0.0594
_refine_ls_R_factor_gt 0.0415
_refine_ls_shift/su_max 0.000
_refine_ls_shift/su_mean 0.000
_refine_ls_structure_factor_coef Fsqd
_refine_ls_weighting_details 'w=1/[\s^2^(Fo^2^)+(0.0597P)^2^] where P=(Fo^2^+2Fc^2^)/3'
_refine_ls_weighting_scheme calc
_refine_ls_wR_factor_gt 0.0915
_refine_ls_wR_factor_ref 0.0978
_reflns_Friedel_coverage 0.000
_reflns_Friedel_fraction_full 0.000
_reflns_Friedel_fraction_max 0.000
_reflns_number_gt 1253
_reflns_number_total 1579
_reflns_threshold_expression 'I > 2\s(I)'
_cod_data_source_file ja0c00147_si_003.cif
_cod_data_source_block xb-7-95
_cod_depositor_comments 'Adding full bibliography for 4134467--4134469.cif.'
_cod_database_code 4134467
_shelx_shelxl_version_number 2018/3
_shelx_space_group_comment
;
The symmetry employed for this shelxl refinement is uniquely defined
by the following loop, which should always be used as a source of
symmetry information in preference to the above space-group names.
They are only intended as comments.
;
_shelx_estimated_absorpt_t_max 0.993
_shelx_estimated_absorpt_t_min 0.976
_olex2_refinement_description
;
1. Twinned data refinement
 Scales: 0.84727
 0.15273
2. Fixed Uiso
 At 1.2 times of:
  All C(H) groups, All C(H,H) groups
3.a Ternary CH refined with riding coordinates:
 C1(H1), C3(H3)
3.b Secondary CH2 refined with riding coordinates:
 C2(H2A,H2B), C16(H16A,H16B), C17(H17A,H17B), C18(H18A,H18B), C19(H19A,H19B)
3.c Aromatic/amide H refined with riding coordinates:
 C5(H5), C6(H6), C8(H8), C9(H9), C11(H11), C12(H12), C13(H13), C14(H14),
 C15(H15)
;
_olex2_submission_special_instructions 'No special instructions were received'

loop_
_space_group_symop_operation_xyz
'x, y, z'
'-x, y+1/2, -z'

loop_
_atom_site_label
_atom_site_type_symbol
_atom_site_fract_x
_atom_site_fract_y
_atom_site_fract_z
_atom_site_U_iso_or_equiv
_atom_site_adp_type
_atom_site_occupancy
_atom_site_site_symmetry_order
_atom_site_calc_flag
_atom_site_refinement_flags_posn
_atom_site_refinement_flags_adp
_atom_site_refinement_flags_occupancy
_atom_site_disorder_assembly
_atom_site_disorder_group
O1 O 0.2218(3) 0.5496(3) 0.55875(14) 0.0438(6) Uani 1 1 d . . . . .
N1 N 0.2667(4) 0.3891(3) 0.39394(15) 0.0278(5) Uani 1 1 d . . . . .
C1 C 0.2600(4) 0.3812(3) 0.29836(19) 0.0307(7) Uani 1 1 d . . . . .
H1 H 0.212706 0.483748 0.264854 0.037 Uiso 1 1 calc R . . . .
C2 C 0.4275(5) 0.2811(5) 0.2606(2) 0.0458(9) Uani 1 1 d . . . . .
H2A H 0.535172 0.223481 0.303047 0.055 Uiso 1 1 calc R . . . .
H2B H 0.484258 0.321709 0.205611 0.055 Uiso 1 1 calc R . . . .
C3 C 0.1960(4) 0.2201(4) 0.25290(19) 0.0338(7) Uani 1 1 d . . . . .
H3 H 0.169342 0.128108 0.294571 0.041 Uiso 1 1 calc R . . . .
C4 C 0.0553(5) 0.2179(3) 0.16710(18) 0.0283(7) Uani 1 1 d . . . . .
C5 C 0.1013(6) 0.3045(4) 0.0932(2) 0.0480(9) Uani 1 1 d . . . . .
H5 H 0.231293 0.367036 0.095656 0.058 Uiso 1 1 calc R . . . .
C6 C -0.0375(6) 0.3023(4) 0.0158(2) 0.0489(9) Uani 1 1 d . . . . .
H6 H 0.000557 0.363636 -0.034003 0.059 Uiso 1 1 calc R . . . .
C7 C -0.2301(5) 0.2150(3) 0.00685(18) 0.0263(7) Uani 1 1 d . . . . .
C8 C -0.2737(5) 0.1252(4) 0.0815(2) 0.0358(7) Uani 1 1 d . . . . .
H8 H -0.402319 0.061000 0.078872 0.043 Uiso 1 1 calc R . . . .
C9 C -0.1349(5) 0.1272(3) 0.1587(2) 0.0366(8) Uani 1 1 d . . . . .
H9 H -0.170385 0.064126 0.208278 0.044 Uiso 1 1 calc R . . . .
C10 C -0.3824(5) 0.2163(3) -0.07667(19) 0.0298(7) Uani 1 1 d . . . . .
C11 C -0.3375(5) 0.3061(4) -0.1510(2) 0.0400(8) Uani 1 1 d . . . . .
H11 H -0.205486 0.365932 -0.149152 0.048 Uiso 1 1 calc R . . . .
C12 C -0.4810(6) 0.3100(4) -0.2275(2) 0.0482(9) Uani 1 1 d . . . . .
H12 H -0.447343 0.374569 -0.276866 0.058 Uiso 1 1 calc R . . . .
C13 C -0.6709(6) 0.2231(4) -0.2339(2) 0.0515(9) Uani 1 1 d . . . . .
H13 H -0.767521 0.224714 -0.287391 0.062 Uiso 1 1 calc R . . . .
C14 C -0.7179(7) 0.1336(5) -0.1612(2) 0.0630(11) Uani 1 1 d . . . . .
H14 H -0.849188 0.072706 -0.163933 0.076 Uiso 1 1 calc R . . . .
C15 C -0.5763(6) 0.1314(4) -0.0843(2) 0.0539(10) Uani 1 1 d . . . . .
H15 H -0.613260 0.069199 -0.034625 0.065 Uiso 1 1 calc R . . . .
C16 C 0.4188(5) 0.5152(4) 0.4307(2) 0.0362(8) Uani 1 1 d . . . . .
H16A H 0.372043 0.624325 0.406300 0.043 Uiso 1 1 calc R . . . .
H16B H 0.564709 0.491742 0.412818 0.043 Uiso 1 1 calc R . . . .
C17 C 0.4285(5) 0.5182(4) 0.5306(2) 0.0386(8) Uani 1 1 d . . . . .
H17A H 0.482944 0.410814 0.554931 0.046 Uiso 1 1 calc R . . . .
H17B H 0.531312 0.604733 0.554558 0.046 Uiso 1 1 calc R . . . .
C18 C 0.0698(5) 0.4261(4) 0.5228(2) 0.0418(8) Uani 1 1 d . . . . .
H18A H -0.074732 0.449939 0.542020 0.050 Uiso 1 1 calc R . . . .
H18B H 0.116741 0.316747 0.546779 0.050 Uiso 1 1 calc R . . . .
C19 C 0.0533(5) 0.4220(4) 0.42255(19) 0.0349(7) Uani 1 1 d . . . . .
H19A H -0.049708 0.334852 0.399592 0.042 Uiso 1 1 calc R . . . .
H19B H -0.001745 0.529053 0.398030 0.042 Uiso 1 1 calc R . . . .

loop_
_atom_site_aniso_label
_atom_site_aniso_U_11
_atom_site_aniso_U_22
_atom_site_aniso_U_33
_atom_site_aniso_U_23
_atom_site_aniso_U_13
_atom_site_aniso_U_12
O1 0.0335(12) 0.0424(12) 0.0544(14) -0.0167(11) -0.0003(10) 0.0030(11)
N1 0.0225(12) 0.0244(11) 0.0360(14) 0.0038(10) 0.0015(11) 0.0022(11)
C1 0.0251(15) 0.0284(14) 0.0383(18) 0.0083(14) 0.0020(13) 0.0027(14)
C2 0.0304(17) 0.067(2) 0.041(2) 0.0098(17) 0.0082(15) 0.0090(19)
C3 0.0336(17) 0.0299(15) 0.0393(18) 0.0069(14) 0.0104(15) 0.0116(15)
C4 0.0341(17) 0.0188(13) 0.0334(17) 0.0003(13) 0.0105(14) 0.0042(14)
C5 0.059(2) 0.0519(19) 0.034(2) 0.0017(16) 0.0065(18) -0.033(2)
C6 0.067(2) 0.0505(19) 0.030(2) 0.0050(15) 0.0085(17) -0.032(2)
C7 0.0316(16) 0.0166(12) 0.0330(17) -0.0056(12) 0.0136(13) -0.0013(13)
C8 0.0249(16) 0.0351(16) 0.049(2) 0.0114(15) 0.0103(15) -0.0054(14)
C9 0.0376(18) 0.0340(16) 0.0404(19) 0.0183(15) 0.0134(15) 0.0027(16)
C10 0.0384(17) 0.0182(12) 0.0341(17) -0.0105(12) 0.0097(15) 0.0028(14)
C11 0.0402(19) 0.0384(16) 0.042(2) 0.0016(15) 0.0091(17) 0.0009(17)
C12 0.058(2) 0.0519(19) 0.035(2) -0.0027(16) 0.0067(18) 0.011(2)
C13 0.059(2) 0.051(2) 0.042(2) -0.0218(18) -0.0064(19) 0.011(2)
C14 0.062(2) 0.067(2) 0.057(3) -0.013(2) -0.006(2) -0.030(2)
C15 0.063(2) 0.054(2) 0.043(2) -0.0008(18) -0.0019(19) -0.031(2)
C16 0.0283(17) 0.0316(16) 0.047(2) 0.0028(14) -0.0033(15) -0.0021(14)
C17 0.0309(18) 0.0324(16) 0.050(2) -0.0039(14) -0.0074(15) -0.0024(15)
C18 0.0278(17) 0.051(2) 0.047(2) -0.0112(16) 0.0064(15) -0.0023(16)
C19 0.0245(16) 0.0352(17) 0.044(2) -0.0032(14) 0.0003(13) -0.0022(15)

loop_
_atom_type_symbol
_atom_type_description
_atom_type_scat_dispersion_real
_atom_type_scat_dispersion_imag
_atom_type_scat_source
C C 0.0033 0.0016 'International Tables Vol C Tables 4.2.6.8 and 6.1.1.4'
H H 0.0000 0.0000 'International Tables Vol C Tables 4.2.6.8 and 6.1.1.4'
N N 0.0061 0.0033 'International Tables Vol C Tables 4.2.6.8 and 6.1.1.4'
O O 0.0106 0.0060 'International Tables Vol C Tables 4.2.6.8 and 6.1.1.4'

loop_
_geom_angle_atom_site_label_1
_geom_angle_atom_site_label_2
_geom_angle_atom_site_label_3
_geom_angle
_geom_angle_site_symmetry_1
_geom_angle_site_symmetry_3
_geom_angle_publ_flag
C17 O1 C18 109.9(2) . . ?
C1 N1 C16 111.0(2) . . ?
C1 N1 C19 111.9(2) . . ?
C16 N1 C19 109.3(2) . . ?
N1 C1 H1 116.3 . . ?
N1 C1 C2 117.5(2) . . ?
N1 C1 C3 118.1(2) . . ?
C2 C1 H1 116.3 . . ?
C2 C1 C3 60.7(2) . . ?
C3 C1 H1 116.3 . . ?
C1 C2 H2A 117.7 . . ?
C1 C2 H2B 117.7 . . ?
C1 C2 C3 60.57(18) . . ?
H2A C2 H2B 114.8 . . ?
C3 C2 H2A 117.7 . . ?
C3 C2 H2B 117.7 . . ?
C1 C3 C2 58.7(2) . . ?
C1 C3 H3 114.6 . . ?
C2 C3 H3 114.6 . . ?
C4 C3 C1 120.5(2) . . ?
C4 C3 C2 122.6(2) . . ?
C4 C3 H3 114.6 . . ?
C5 C4 C3 123.1(3) . . ?
C5 C4 C9 116.6(3) . . ?
C9 C4 C3 120.3(3) . . ?
C4 C5 H5 119.5 . . ?
C4 C5 C6 121.0(3) . . ?
C6 C5 H5 119.5 . . ?
C5 C6 H6 118.4 . . ?
C5 C6 C7 123.1(3) . . ?
C7 C6 H6 118.4 . . ?
C6 C7 C8 115.5(3) . . ?
C6 C7 C10 122.8(3) . . ?
C8 C7 C10 121.6(3) . . ?
C7 C8 H8 119.4 . . ?
C9 C8 C7 121.3(3) . . ?
C9 C8 H8 119.4 . . ?
C4 C9 H9 118.8 . . ?
C8 C9 C4 122.4(3) . . ?
C8 C9 H9 118.8 . . ?
C11 C10 C7 121.3(3) . . ?
C15 C10 C7 122.3(3) . . ?
C15 C10 C11 116.3(3) . . ?
C10 C11 H11 119.4 . . ?
C12 C11 C10 121.2(3) . . ?
C12 C11 H11 119.4 . . ?
C11 C12 H12 119.3 . . ?
C13 C12 C11 121.5(3) . . ?
C13 C12 H12 119.3 . . ?
C12 C13 H13 120.9 . . ?
C12 C13 C14 118.2(3) . . ?
C14 C13 H13 120.9 . . ?
C13 C14 H14 119.8 . . ?
C13 C14 C15 120.5(4) . . ?
C15 C14 H14 119.8 . . ?
C10 C15 H15 118.8 . . ?
C14 C15 C10 122.4(3) . . ?
C14 C15 H15 118.8 . . ?
N1 C16 H16A 109.6 . . ?
N1 C16 H16B 109.6 . . ?
N1 C16 C17 110.3(2) . . ?
H16A C16 H16B 108.1 . . ?
C17 C16 H16A 109.6 . . ?
C17 C16 H16B 109.6 . . ?
O1 C17 C16 111.3(2) . . ?
O1 C17 H17A 109.4 . . ?
O1 C17 H17B 109.4 . . ?
C16 C17 H17A 109.4 . . ?
C16 C17 H17B 109.4 . . ?
H17A C17 H17B 108.0 . . ?
O1 C18 H18A 109.4 . . ?
O1 C18 H18B 109.4 . . ?
O1 C18 C19 111.3(3) . . ?
H18A C18 H18B 108.0 . . ?
C19 C18 H18A 109.4 . . ?
C19 C18 H18B 109.4 . . ?
N1 C19 C18 109.5(2) . . ?
N1 C19 H19A 109.8 . . ?
N1 C19 H19B 109.8 . . ?
C18 C19 H19A 109.8 . . ?
C18 C19 H19B 109.8 . . ?
H19A C19 H19B 108.2 . . ?

loop_
_geom_bond_atom_site_label_1
_geom_bond_atom_site_label_2
_geom_bond_distance
_geom_bond_site_symmetry_2
_geom_bond_publ_flag
O1 C17 1.416(3) . ?
O1 C18 1.441(4) . ?
N1 C1 1.435(3) . ?
N1 C16 1.459(4) . ?
N1 C19 1.460(4) . ?
C1 H1 1.0000 . ?
C1 C2 1.480(4) . ?
C1 C3 1.509(4) . ?
C2 H2A 0.9900 . ?
C2 H2B 0.9900 . ?
C2 C3 1.511(4) . ?
C3 H3 1.0000 . ?
C3 C4 1.478(4) . ?
C4 C5 1.370(4) . ?
C4 C9 1.385(4) . ?
C5 H5 0.9500 . ?
C5 C6 1.372(4) . ?
C6 H6 0.9500 . ?
C6 C7 1.383(4) . ?
C7 C8 1.389(4) . ?
C7 C10 1.489(4) . ?
C8 H8 0.9500 . ?
C8 C9 1.370(4) . ?
C9 H9 0.9500 . ?
C10 C11 1.388(4) . ?
C10 C15 1.380(4) . ?
C11 H11 0.9500 . ?
C11 C12 1.377(4) . ?
C12 H12 0.9500 . ?
C12 C13 1.367(5) . ?
C13 H13 0.9500 . ?
C13 C14 1.370(5) . ?
C14 H14 0.9500 . ?
C14 C15 1.376(5) . ?
C15 H15 0.9500 . ?
C16 H16A 0.9900 . ?
C16 H16B 0.9900 . ?
C16 C17 1.498(4) . ?
C17 H17A 0.9900 . ?
C17 H17B 0.9900 . ?
C18 H18A 0.9900 . ?
C18 H18B 0.9900 . ?
C18 C19 1.501(4) . ?
C19 H19A 0.9900 . ?
C19 H19B 0.9900 . ?

loop_
_geom_torsion_atom_site_label_1
_geom_torsion_atom_site_label_2
_geom_torsion_atom_site_label_3
_geom_torsion_atom_site_label_4
_geom_torsion
_geom_torsion_site_symmetry_1
_geom_torsion_site_symmetry_2
_geom_torsion_site_symmetry_3
_geom_torsion_site_symmetry_4
_geom_torsion_publ_flag
O1 C18 C19 N1 58.3(3) . . . . ?
N1 C1 C2 C3 108.4(3) . . . . ?
N1 C1 C3 C2 -107.6(3) . . . . ?
N1 C1 C3 C4 140.5(2) . . . . ?
N1 C16 C17 O1 -58.6(3) . . . . ?
C1 N1 C16 C17 -178.3(2) . . . . ?
C1 N1 C19 C18 179.1(2) . . . . ?
C1 C2 C3 C4 108.5(3) . . . . ?
C1 C3 C4 C5 54.2(4) . . . . ?
C1 C3 C4 C9 -124.9(3) . . . . ?
C2 C1 C3 C4 -111.9(3) . . . . ?
C2 C3 C4 C5 -16.0(4) . . . . ?
C2 C3 C4 C9 164.9(3) . . . . ?
C3 C4 C5 C6 -178.1(3) . . . . ?
C3 C4 C9 C8 178.0(3) . . . . ?
C4 C5 C6 C7 0.2(6) . . . . ?
C5 C4 C9 C8 -1.1(4) . . . . ?
C5 C6 C7 C8 -1.4(5) . . . . ?
C5 C6 C7 C10 178.5(3) . . . . ?
C6 C7 C8 C9 1.2(4) . . . . ?
C6 C7 C10 C11 0.3(4) . . . . ?
C6 C7 C10 C15 -178.7(3) . . . . ?
C7 C8 C9 C4 0.0(4) . . . . ?
C7 C10 C11 C12 -178.5(3) . . . . ?
C7 C10 C15 C14 179.5(3) . . . . ?
C8 C7 C10 C11 -179.8(3) . . . . ?
C8 C7 C10 C15 1.2(4) . . . . ?
C9 C4 C5 C6 1.0(5) . . . . ?
C10 C7 C8 C9 -178.7(3) . . . . ?
C10 C11 C12 C13 -1.4(5) . . . . ?
C11 C10 C15 C14 0.5(5) . . . . ?
C11 C12 C13 C14 1.3(5) . . . . ?
C12 C13 C14 C15 -0.4(6) . . . . ?
C13 C14 C15 C10 -0.6(6) . . . . ?
C15 C10 C11 C12 0.5(4) . . . . ?
C16 N1 C1 C2 84.0(3) . . . . ?
C16 N1 C1 C3 153.7(2) . . . . ?
C16 N1 C19 C18 -57.5(3) . . . . ?
C17 O1 C18 C19 -58.2(3) . . . . ?
C18 O1 C17 C16 57.9(3) . . . . ?
C19 N1 C1 C2 -153.7(3) . . . . ?
C19 N1 C1 C3 -84.0(3) . . . . ?
C19 N1 C16 C17 57.8(3) . . . . ?

loop_
_twin_individual_id
_twin_individual_mass_fraction_refined
1 0.84727
2 0.15273
